data_4313381
loop_
_publ_author_name
'Luis A. Ortiz-Frade'
'Lena Ruiz-Ram\'irez'
'Ignacio Gonz\'alez'
'Armando Mar\'in-Becerra'
'Manuel Alcarazo'
'Jos\'e G. Alvarado-Rodriguez'
'Rafael Moreno-Esparza'

_publ_contact_author 'Ruiz-Ram\'irez L.'
_publ_contact_author_email lena@servidor.unam.mx
_publ_section_title
;
 Synthesis and Spectroelectrochemical Studies of Mixed Heteroleptic
 Chelate Complexes of Ruthenium(II) with
 1,8-Bis(2-pyridyl)-3,6-dithiaoctane (pdto) and Substituted
 1,10-Phenanthrolines
;
_journal_name_full 'Inorganic Chemistry'
_journal_page_first 1825
_journal_page_last 1834
_journal_paper_doi 10.1021/ic025849q
_journal_volume 42
_journal_year 2003
_chemical_compound_source 'synthesis as described'
_chemical_formula_moiety 'C20 H28 Cl2 N4 O1 Ru1 S2'
_chemical_formula_structural '[RU1 (C16 H20 N2 S2) (C2 H3 N)2] (CL)2 0.5(H2 O)'
_chemical_formula_sum 'C20 H28 Cl2 N4 O Ru S2'
_chemical_formula_weight 576.55
_chemical_name_systematic
;
 Bis(acetonitrile) 1,8-bis(2-pyridyl)-3,6-dithiaoctane ruthenium (II) chloride
;
_space_group_IT_number 15
_symmetry_cell_setting monoclinic
_symmetry_Int_Tables_number 15
_symmetry_space_group_name_Hall '-C 2yc'
_symmetry_space_group_name_H-M 'C 1 2/c 1'
_atom_sites_solution_hydrogens geom
_atom_sites_solution_primary direct
_atom_sites_solution_secondary difmap
_audit_creation_date 2002-07-02T12:41:14-00:00
_audit_creation_method 'WinGX routine CIF_UPDATE'
_cell_angle_alpha 90
_cell_angle_beta 102.16(1)
_cell_angle_gamma 90
_cell_formula_units_Z 4
_cell_length_a 13.601(1)
_cell_length_b 16.313(1)
_cell_length_c 11.326(1)
_cell_measurement_reflns_used 6193
_cell_measurement_temperature 294(2)
_cell_measurement_theta_max 24.99
_cell_measurement_theta_min 1.98
_cell_measurement_wavelength 0.71073
_cell_volume 2456.6(3)
_computing_cell_refinement 'SADABS (Siemens, 1996)'
_computing_data_collection 'SMART (Siemens, 1993)'
_computing_data_reduction 'SHELXTL (Siemens, 1996)'
_computing_molecular_graphics 'Ortep-3 for Windows (Farrugia, 1997)'
_computing_publication_material 'WinGX publication routines (Farrugia, 1999)'
_computing_structure_refinement 'SHELXL-97 (Sheldrick, 1997)'
_computing_structure_solution 'SHELXS-97 (Sheldrick, 1997)'
_diffrn_ambient_temperature 294(2)
_diffrn_detector 'CCD Area detector'
_diffrn_measured_fraction_theta_full 0.999
_diffrn_measured_fraction_theta_max 0.999
_diffrn_measurement_device 'Brucker 6000 CCD area detector'
_diffrn_measurement_device_type 'CCD area detector'
_diffrn_measurement_method '\f and \w scans'
_diffrn_radiation_monochromator graphite
_diffrn_radiation_probe x-ray
_diffrn_radiation_type MoK\a
_diffrn_radiation_wavelength 0.71073
_diffrn_reflns_av_R_equivalents 0.0198
_diffrn_reflns_av_unetI/netI 0.0159
_diffrn_reflns_limit_h_max 15
_diffrn_reflns_limit_h_min -16
_diffrn_reflns_limit_k_max 18
_diffrn_reflns_limit_k_min -19
_diffrn_reflns_limit_l_max 11
_diffrn_reflns_limit_l_min -13
_diffrn_reflns_number 7318
_diffrn_reflns_theta_full 24.99
_diffrn_reflns_theta_max 24.99
_diffrn_reflns_theta_min 1.98
_diffrn_source 'fine focus sealed tube'
_exptl_absorpt_coefficient_mu 1.045
_exptl_absorpt_correction_T_max 0.8182
_exptl_absorpt_correction_T_min 0.6799
_exptl_absorpt_correction_type none
_exptl_crystal_colour yellow
_exptl_crystal_density_diffrn 1.559
_exptl_crystal_density_method 'not measured'
_exptl_crystal_description Prismatic
_exptl_crystal_F_000 1176
_exptl_crystal_size_max 0.4
_exptl_crystal_size_mid 0.25
_exptl_crystal_size_min 0.2
_refine_diff_density_max 1.322
_refine_diff_density_min -0.46
_refine_diff_density_rms 0.117
_refine_ls_extinction_coef 0.0119(8)
_refine_ls_extinction_expression Fc^*^=kFc[1+0.001xFc^2^\l^3^/sin(2\q)]^-1/4^
_refine_ls_extinction_method SHELXL
_refine_ls_goodness_of_fit_ref 1.216
_refine_ls_hydrogen_treatment mixed
_refine_ls_matrix_type full
_refine_ls_number_parameters 147
_refine_ls_number_reflns 2167
_refine_ls_number_restraints 1
_refine_ls_restrained_S_all 1.216
_refine_ls_R_factor_all 0.0402
_refine_ls_R_factor_gt 0.0388
_refine_ls_shift/su_max 0.000
_refine_ls_shift/su_mean 0.000
_refine_ls_structure_factor_coef Fsqd
_refine_ls_weighting_details 'calc w=1/[\s^2^(Fo^2^)+(0.0618P)^2^+11.8907P] where P=(Fo^2^+2Fc^2^)/3'
_refine_ls_weighting_scheme calc
_refine_ls_wR_factor_gt 0.1263
_refine_ls_wR_factor_ref 0.127
_reflns_number_gt 2054
_reflns_number_total 2167
_reflns_threshold_expression >2\s(I)
_cod_data_source_file ic025849qsi20021022_074802_3.cif
_cod_data_source_block rme3
_cod_original_cell_volume 2456.5(3)
_cod_original_formula_sum 'C20 H28 Cl2 N4 O1 Ru1 S2'
_cod_database_code 4313381

loop_
_symmetry_equiv_pos_as_xyz
'x, y, z'
'-x, y, -z+1/2'
'x+1/2, y+1/2, z'
'-x+1/2, y+1/2, -z+1/2'
'-x, -y, -z'
'x, -y, z-1/2'
'-x+1/2, -y+1/2, -z'
'x+1/2, -y+1/2, z-1/2'

loop_
_atom_site_label
_atom_site_type_symbol
_atom_site_fract_x
_atom_site_fract_y
_atom_site_fract_z
_atom_site_U_iso_or_equiv
_atom_site_adp_type
_atom_site_occupancy
_atom_site_symmetry_multiplicity
_atom_site_calc_flag
_atom_site_refinement_flags
_atom_site_disorder_assembly
_atom_site_disorder_group
C1 C 0.3643(4) 0.3258(3) 0.0028(4) 0.0345(10) Uani 1 1 d . . .
H1 H 0.4241 0.3065 -0.0144 0.041 Uiso 1 1 calc R . .
C2 C 0.2843(4) 0.3382(3) -0.0917(5) 0.0415(12) Uani 1 1 d . . .
H2 H 0.2894 0.3263 -0.1705 0.05 Uiso 1 1 calc R . .
C3 C 0.1955(4) 0.3690(3) -0.0672(5) 0.0495(13) Uani 1 1 d . . .
H3 H 0.1409 0.3808 -0.1294 0.059 Uiso 1 1 calc R . .
C4 C 0.1902(4) 0.3817(3) 0.0516(5) 0.0436(12) Uani 1 1 d . . .
H4 H 0.1309 0.4012 0.0701 0.052 Uiso 1 1 calc R . .
C5 C 0.2727(3) 0.3654(3) 0.1439(4) 0.0344(10) Uani 1 1 d . . .
C6 C 0.2632(4) 0.3780(4) 0.2723(5) 0.0440(12) Uani 1 1 d . . .
H6A H 0.29 0.3303 0.3196 0.053 Uiso 1 1 calc R . .
H6B H 0.1925 0.3825 0.2747 0.053 Uiso 1 1 calc R . .
C7 C 0.3182(4) 0.4544(3) 0.3295(5) 0.0482(13) Uani 1 1 d . . .
H7A H 0.2943 0.4687 0.4017 0.058 Uiso 1 1 calc R . .
H7B H 0.3036 0.4999 0.2733 0.058 Uiso 1 1 calc R . .
C8 C 0.5030(5) 0.5307(3) 0.3163(5) 0.0498(13) Uani 1 1 d . . .
H8A H 0.4658 0.5773 0.3373 0.06 Uiso 1 1 calc R . .
H8B H 0.5727 0.537 0.3577 0.06 Uiso 1 1 calc R . .
C9 C 0.5732(4) 0.1833(3) 0.1128(4) 0.0391(11) Uani 1 1 d . . .
C10 C 0.6024(5) 0.1084(4) 0.0582(6) 0.0563(14) Uani 1 1 d . . .
H10C H 0.6745 0.1046 0.0739 0.084 Uiso 1 1 calc R . .
H10B H 0.5765 0.1098 -0.0275 0.084 Uiso 1 1 calc R . .
H10A H 0.5756 0.0617 0.0921 0.084 Uiso 1 1 calc R . .
N1 N 0.3613(3) 0.3403(2) 0.1201(3) 0.0301(8) Uani 1 1 d . . .
N2 N 0.5513(3) 0.2396(2) 0.1553(3) 0.0308(8) Uani 1 1 d . . .
Ru1 Ru 0.5 0.33554(3) 0.25 0.0260(3) Uani 1 2 d S . .
S1 S 0.45293(9) 0.43748(7) 0.36837(9) 0.0323(3) Uani 1 1 d . . .
Cl1 Cl 0 0.46919(15) 0.25 0.0614(6) Uani 1 2 d S . .
Cl2 Cl 0.16505(19) 0.19248(16) 0.4089(2) 0.0440(6) Uani 0.5 1 d P . .
O1W O 0.5 0.2248(7) -0.25 0.179(7) Uani 1 2 d SD . .
H1W H 0.551(11) 0.219(12) -0.178(10) 0.269 Uiso 1 1 d D . .

loop_
_atom_site_aniso_label
_atom_site_aniso_U_11
_atom_site_aniso_U_22
_atom_site_aniso_U_33
_atom_site_aniso_U_23
_atom_site_aniso_U_13
_atom_site_aniso_U_12
C1 0.044(3) 0.030(2) 0.029(2) 0.0001(17) 0.0056(19) -0.0030(18)
C2 0.052(3) 0.037(3) 0.033(3) 0.0000(19) 0.002(2) -0.011(2)
C3 0.045(3) 0.047(3) 0.047(3) 0.007(2) -0.010(2) -0.012(2)
C4 0.034(2) 0.041(3) 0.053(3) -0.001(2) 0.003(2) 0.000(2)
C5 0.034(2) 0.028(2) 0.040(3) -0.0023(19) 0.0055(19) -0.0035(18)
C6 0.033(2) 0.056(3) 0.045(3) -0.002(2) 0.014(2) 0.003(2)
C7 0.045(3) 0.052(3) 0.048(3) -0.014(2) 0.011(2) 0.011(2)
C8 0.073(4) 0.032(3) 0.048(3) -0.005(2) 0.022(3) -0.004(2)
C9 0.039(3) 0.043(3) 0.035(2) 0.002(2) 0.007(2) -0.002(2)
C10 0.062(4) 0.046(3) 0.064(4) -0.012(3) 0.020(3) 0.006(3)
N1 0.034(2) 0.0269(18) 0.0286(19) -0.0004(13) 0.0044(15) -0.0020(14)
N2 0.038(2) 0.0244(19) 0.0285(18) -0.0017(15) 0.0039(15) 0.0001(15)
Ru1 0.0306(3) 0.0252(3) 0.0228(3) 0 0.0069(2) 0
S1 0.0415(6) 0.0307(6) 0.0259(6) -0.0037(4) 0.0096(4) 0.0000(4)
Cl1 0.0602(12) 0.0644(13) 0.0614(12) 0 0.0172(10) 0
Cl2 0.0444(13) 0.0435(13) 0.0417(13) -0.0002(10) 0.0035(10) -0.0054(10)
O1W 0.115(9) 0.071(6) 0.31(2) 0 -0.055(10) 0

loop_
_atom_type_symbol
_atom_type_description
_atom_type_scat_dispersion_real
_atom_type_scat_dispersion_imag
_atom_type_scat_source
C C 0.0033 0.0016 'International Tables Vol C Tables 4.2.6.8 and 6.1.1.4'
H H 0 0 'International Tables Vol C Tables 4.2.6.8 and 6.1.1.4'
Cl Cl 0.1484 0.1585 'International Tables Vol C Tables 4.2.6.8 and 6.1.1.4'
N N 0.0061 0.0033 'International Tables Vol C Tables 4.2.6.8 and 6.1.1.4'
Ru Ru -1.2594 0.8363 'International Tables Vol C Tables 4.2.6.8 and 6.1.1.4'
S S 0.1246 0.1234 'International Tables Vol C Tables 4.2.6.8 and 6.1.1.4'
O O 0.0106 0.006 'International Tables Vol C Tables 4.2.6.8 and 6.1.1.4'

loop_
_geom_angle_atom_site_label_1
_geom_angle_atom_site_label_2
_geom_angle_atom_site_label_3
_geom_angle
_geom_angle_site_symmetry_1
_geom_angle_site_symmetry_3
_geom_angle_publ_flag
N1 C1 C2 123.7(5) . . ?
N1 C1 H1 118.1 . . ?
C2 C1 H1 118.1 . . ?
C1 C2 C3 118.5(5) . . ?
C1 C2 H2 120.7 . . ?
C3 C2 H2 120.7 . . ?
C4 C3 C2 118.4(5) . . ?
C4 C3 H3 120.8 . . ?
C2 C3 H3 120.8 . . ?
C3 C4 C5 120.4(5) . . ?
C3 C4 H4 119.8 . . ?
C5 C4 H4 119.8 . . ?
N1 C5 C4 121.4(4) . . ?
N1 C5 C6 119.8(4) . . ?
C4 C5 C6 118.8(4) . . ?
C5 C6 C7 112.8(4) . . ?
C5 C6 H6A 109 . . ?
C7 C6 H6A 109 . . ?
C5 C6 H6B 109 . . ?
C7 C6 H6B 109 . . ?
H6A C6 H6B 107.8 . . ?
C6 C7 S1 111.1(4) . . ?
C6 C7 H7A 109.4 . . ?
S1 C7 H7A 109.4 . . ?
C6 C7 H7B 109.4 . . ?
S1 C7 H7B 109.4 . . ?
H7A C7 H7B 108 . . ?
C8 C8 S1 112.6(3) 2_655 . ?
C8 C8 H8A 109.1 2_655 . ?
S1 C8 H8A 109.1 . . ?
C8 C8 H8B 109.1 2_655 . ?
S1 C8 H8B 109.1 . . ?
H8A C8 H8B 107.8 . . ?
N2 C9 C10 179.3(6) . . ?
C9 C10 H10C 109.5 . . ?
C9 C10 H10B 109.5 . . ?
H10C C10 H10B 109.5 . . ?
C9 C10 H10A 109.5 . . ?
H10C C10 H10A 109.5 . . ?
H10B C10 H10A 109.5 . . ?
C5 N1 C1 117.4(4) . . ?
C5 N1 Ru1 124.6(3) . . ?
C1 N1 Ru1 117.6(3) . . ?
C9 N2 Ru1 172.1(4) . . ?
N2 Ru1 N2 83.5(2) . 2_655 ?
N2 Ru1 N1 90.88(14) . . ?
N2 Ru1 N1 92.22(14) 2_655 . ?
N2 Ru1 N1 92.22(14) . 2_655 ?
N2 Ru1 N1 90.88(14) 2_655 2_655 ?
N1 Ru1 N1 175.84(18) . 2_655 ?
N2 Ru1 S1 94.45(10) . 2_655 ?
N2 Ru1 S1 175.23(10) 2_655 2_655 ?
N1 Ru1 S1 83.49(10) . 2_655 ?
N1 Ru1 S1 93.51(10) 2_655 2_655 ?
N2 Ru1 S1 175.23(10) . . ?
N2 Ru1 S1 94.45(10) 2_655 . ?
N1 Ru1 S1 93.51(10) . . ?
N1 Ru1 S1 83.49(10) 2_655 . ?
S1 Ru1 S1 87.89(6) 2_655 . ?
C7 S1 C8 102.9(3) . . ?
C7 S1 Ru1 110.97(17) . . ?
C8 S1 Ru1 104.26(17) . . ?

loop_
_geom_bond_atom_site_label_1
_geom_bond_atom_site_label_2
_geom_bond_distance
_geom_bond_site_symmetry_2
_geom_bond_publ_flag
C1 N1 1.358(6) . ?
C1 C2 1.371(7) . ?
C1 H1 0.93 . ?
C2 C3 1.389(8) . ?
C2 H2 0.93 . ?
C3 C4 1.378(8) . ?
C3 H3 0.93 . ?
C4 C5 1.389(7) . ?
C4 H4 0.93 . ?
C5 N1 1.352(6) . ?
C5 C6 1.502(7) . ?
C6 C7 1.526(7) . ?
C6 H6A 0.97 . ?
C6 H6B 0.97 . ?
C7 S1 1.813(5) . ?
C7 H7A 0.97 . ?
C7 H7B 0.97 . ?
C8 C8 1.488(10) 2_655 ?
C8 S1 1.815(5) . ?
C8 H8A 0.97 . ?
C8 H8B 0.97 . ?
C9 N2 1.107(6) . ?
C9 C10 1.461(8) . ?
C10 H10C 0.96 . ?
C10 H10B 0.96 . ?
C10 H10A 0.96 . ?
N1 Ru1 2.136(4) . ?
N2 Ru1 2.098(4) . ?
Ru1 N2 2.098(4) 2_655 ?
Ru1 N1 2.136(4) 2_655 ?
Ru1 S1 2.3095(11) 2_655 ?
Ru1 S1 2.3095(11) . ?
O1W H1W 0.95(2) . ?

loop_
_geom_torsion_atom_site_label_1
_geom_torsion_atom_site_label_2
_geom_torsion_atom_site_label_3
_geom_torsion_atom_site_label_4
_geom_torsion
_geom_torsion_site_symmetry_1
_geom_torsion_site_symmetry_2
_geom_torsion_site_symmetry_3
_geom_torsion_site_symmetry_4
_geom_torsion_publ_flag
N1 C1 C2 C3 1.5(7) . . . . ?
C1 C2 C3 C4 -3.4(7) . . . . ?
C2 C3 C4 C5 1.3(8) . . . . ?
C3 C4 C5 N1 2.8(7) . . . . ?
C3 C4 C5 C6 -178.5(5) . . . . ?
N1 C5 C6 C7 72.7(6) . . . . ?
C4 C5 C6 C7 -106.1(5) . . . . ?
C5 C6 C7 S1 -75.6(5) . . . . ?
C4 C5 N1 C1 -4.6(6) . . . . ?
C6 C5 N1 C1 176.7(4) . . . . ?
C4 C5 N1 Ru1 167.7(3) . . . . ?
C6 C5 N1 Ru1 -11.0(6) . . . . ?
C2 C1 N1 C5 2.5(6) . . . . ?
C2 C1 N1 Ru1 -170.4(4) . . . . ?
C10 C9 N2 Ru1 -4E1(5) . . . . ?
C9 N2 Ru1 N2 4(3) . . . 2_655 ?
C9 N2 Ru1 N1 -88(3) . . . . ?
C9 N2 Ru1 N1 95(3) . . . 2_655 ?
C9 N2 Ru1 S1 -171(3) . . . 2_655 ?
C9 N2 Ru1 S1 69(3) . . . . ?
C5 N1 Ru1 N2 151.9(3) . . . . ?
C1 N1 Ru1 N2 -35.8(3) . . . . ?
C5 N1 Ru1 N2 68.3(3) . . . 2_655 ?
C1 N1 Ru1 N2 -119.4(3) . . . 2_655 ?
C5 N1 Ru1 N1 -69.9(3) . . . 2_655 ?
C1 N1 Ru1 N1 102.4(3) . . . 2_655 ?
C5 N1 Ru1 S1 -113.7(3) . . . 2_655 ?
C1 N1 Ru1 S1 58.5(3) . . . 2_655 ?
C5 N1 Ru1 S1 -26.3(3) . . . . ?
C1 N1 Ru1 S1 146.0(3) . . . . ?
C6 C7 S1 C8 135.7(4) . . . . ?
C6 C7 S1 Ru1 24.7(4) . . . . ?
C8 C8 S1 C7 -79.2(6) 2_655 . . . ?
C8 C8 S1 Ru1 36.7(6) 2_655 . . . ?
N2 Ru1 S1 C7 -141.1(13) . . . . ?
N2 Ru1 S1 C7 -76.5(2) 2_655 . . . ?
N1 Ru1 S1 C7 16.0(2) . . . . ?
N1 Ru1 S1 C7 -166.8(2) 2_655 . . . ?
S1 Ru1 S1 C7 99.4(2) 2_655 . . . ?
N2 Ru1 S1 C8 108.8(13) . . . . ?
N2 Ru1 S1 C8 173.5(2) 2_655 . . . ?
N1 Ru1 S1 C8 -94.0(2) . . . . ?
N1 Ru1 S1 C8 83.1(2) 2_655 . . . ?
S1 Ru1 S1 C8 -10.7(2) 2_655 . . . ?
